data_4069740
loop_
_publ_author_name
'Lin, Yan'
'Yuan, Jingjing'
'Hu, Ming'
'Cheng, Jie'
'Yin, Jun'
'Jin, Shan'
'Liu, Sheng Hua'

_publ_section_title
;
 Syntheses and Properties of Binuclear Ruthenium Vinyl Complexes with
 Dithienylethene Units as Multifunction Switches
;
_journal_issue 22
_journal_name_full Organometallics
_journal_page_first 6402
_journal_paper_doi 10.1021/om900396b
_journal_volume 28
_journal_year 2009
_chemical_formula_sum 'C19 H16 S2'
_chemical_formula_weight 308.44
_chemical_name_systematic
; 
 ? 
;
_space_group_IT_number 14
_symmetry_cell_setting monoclinic
_symmetry_space_group_name_Hall '-P 2ybc'
_symmetry_space_group_name_H-M 'P 1 21/c 1'
_atom_sites_solution_hydrogens geom
_atom_sites_solution_primary direct
_atom_sites_solution_secondary difmap
_audit_creation_method SHELXL-97
_cell_angle_alpha 90.00
_cell_angle_beta 102.002(2)
_cell_angle_gamma 90.00
_cell_formula_units_Z 4
_cell_length_a 10.7458(11)
_cell_length_b 7.6990(8)
_cell_length_c 20.227(2)
_cell_measurement_reflns_used 2559
_cell_measurement_temperature 292(2)
_cell_measurement_theta_max 27.18
_cell_measurement_theta_min 2.52
_cell_volume 1636.8(3)
_computing_cell_refinement 'Bruker SMART'
_computing_data_collection 'Bruker SMART'
_computing_data_reduction 'Bruker SAINT'
_computing_molecular_graphics 'Bruker SHELXTL'
_computing_publication_material 'Bruker SHELXTL'
_computing_structure_refinement 'SHELXL-97 (Sheldrick, 1997)'
_computing_structure_solution 'SHELXS-97 (Sheldrick, 1990)'
_diffrn_ambient_temperature 292(2)
_diffrn_measured_fraction_theta_full 0.991
_diffrn_measured_fraction_theta_max 0.991
_diffrn_measurement_device_type 'CCD area detector'
_diffrn_measurement_method 'phi and omega scans'
_diffrn_radiation_monochromator graphite
_diffrn_radiation_source 'fine-focus sealed tube'
_diffrn_radiation_type MoK\a
_diffrn_radiation_wavelength 0.71073
_diffrn_reflns_av_R_equivalents 0.0280
_diffrn_reflns_av_sigmaI/netI 0.0379
_diffrn_reflns_limit_h_max 13
_diffrn_reflns_limit_h_min -13
_diffrn_reflns_limit_k_max 9
_diffrn_reflns_limit_k_min -7
_diffrn_reflns_limit_l_max 23
_diffrn_reflns_limit_l_min -26
_diffrn_reflns_number 9478
_diffrn_reflns_theta_full 27.50
_diffrn_reflns_theta_max 27.50
_diffrn_reflns_theta_min 1.94
_exptl_absorpt_coefficient_mu 0.316
_exptl_absorpt_correction_T_max 0.9691
_exptl_absorpt_correction_T_min 0.9395
_exptl_absorpt_correction_type none
_exptl_crystal_colour purple
_exptl_crystal_density_diffrn 1.252
_exptl_crystal_density_meas 0
_exptl_crystal_density_method 'not measured'
_exptl_crystal_description block
_exptl_crystal_F_000 648
_exptl_crystal_size_max 0.20
_exptl_crystal_size_mid 0.10
_exptl_crystal_size_min 0.10
_refine_diff_density_max 0.345
_refine_diff_density_min -0.208
_refine_diff_density_rms 0.051
_refine_ls_extinction_method none
_refine_ls_goodness_of_fit_ref 1.055
_refine_ls_hydrogen_treatment mixed
_refine_ls_matrix_type full
_refine_ls_number_parameters 192
_refine_ls_number_reflns 3710
_refine_ls_number_restraints 0
_refine_ls_restrained_S_all 1.055
_refine_ls_R_factor_all 0.0693
_refine_ls_R_factor_gt 0.0515
_refine_ls_shift/su_max 0.003
_refine_ls_shift/su_mean 0.000
_refine_ls_structure_factor_coef Fsqd
_refine_ls_weighting_details 'calc w=1/[\s^2^(Fo^2^)+(0.0790P)^2^+0.0865P] where P=(Fo^2^+2Fc^2^)/3'
_refine_ls_weighting_scheme calc
_refine_ls_wR_factor_gt 0.1339
_refine_ls_wR_factor_ref 0.1433
_reflns_number_gt 2787
_reflns_number_total 3710
_reflns_threshold_expression >2sigma(I)
_cod_data_source_file om900396b_si_001.cif
_cod_data_source_block 060602am
_cod_depositor_comments
;
The following automatic conversions were performed:

'_symmetry_cell_setting' value 'Monoclinic' changed to 'monoclinic'
according to /home/saulius/struct/CIF-dictionaries/cif_core.dic
dictionary named 'cif_core.dic' version 2.4.2 from 2011-04-26.

Automatic conversion script
Id: cif_fix_values 1715 2011-07-08 13:25:40Z adriana 
;
_cod_original_cell_volume 1636.9(3)
_cod_original_sg_symbol_H-M P2(1)/c
_cod_database_code 4069740

loop_
_symmetry_equiv_pos_as_xyz
'x, y, z'
'-x, y+1/2, -z+1/2'
'-x, -y, -z'
'x, -y-1/2, z-1/2'

loop_
_atom_site_label
_atom_site_type_symbol
_atom_site_fract_x
_atom_site_fract_y
_atom_site_fract_z
_atom_site_U_iso_or_equiv
_atom_site_adp_type
_atom_site_occupancy
_atom_site_symmetry_multiplicity
_atom_site_calc_flag
_atom_site_refinement_flags
S1 S 0.67523(6) 0.78128(8) 1.06288(3) 0.0566(2) Uani 1 1 d .
S2 S 1.02157(5) 0.48994(8) 0.90662(3) 0.0557(2) Uani 1 1 d .
C1 C 0.5696(3) 0.9550(4) 0.75259(13) 0.0776(8) Uani 1 1 d .
H1A H 0.5779 1.0548 0.7246 0.093 Uiso 1 1 calc R
H1B H 0.4896 0.8974 0.7341 0.093 Uiso 1 1 calc R
C2 C 0.67967(19) 0.8312(3) 0.75467(10) 0.0541(5) Uani 1 1 d .
H2A H 0.7489 0.8878 0.7391 0.065 Uiso 1 1 calc R
H2B H 0.6532 0.7299 0.7268 0.065 Uiso 1 1 calc R
C3 C 0.71938(17) 0.7812(3) 0.82861(9) 0.0415(4) Uani 1 1 d .
C4 C 0.65771(17) 0.8776(2) 0.86690(10) 0.0430(4) Uani 1 1 d .
C5 C 0.5736(2) 1.0114(3) 0.82463(12) 0.0612(6) Uani 1 1 d .
H5A H 0.4890 1.0111 0.8345 0.073 Uiso 1 1 calc R
H5B H 0.6096 1.1268 0.8328 0.073 Uiso 1 1 calc R
C6 C 0.66538(17) 0.8724(3) 0.94005(10) 0.0426(4) Uani 1 1 d .
C7 C 0.67780(18) 1.0270(3) 0.97940(11) 0.0494(5) Uani 1 1 d .
H7 H 0.6806 1.1370 0.9608 0.059 Uiso 1 1 calc R
C8 C 0.68528(19) 1.0001(3) 1.04654(11) 0.0504(5) Uani 1 1 d .
C9 C 0.66131(18) 0.7276(3) 0.97883(10) 0.0446(5) Uani 1 1 d .
C10 C 0.6456(2) 0.5412(3) 0.95805(13) 0.0624(6) Uani 1 1 d .
H10A H 0.5840 0.5322 0.9164 0.094 Uiso 1 1 calc R
H10B H 0.6170 0.4759 0.9925 0.094 Uiso 1 1 calc R
H10C H 0.7256 0.4959 0.9519 0.094 Uiso 1 1 calc R
C11 C 0.7070(2) 1.1261(3) 1.09908(12) 0.0631(6) Uani 1 1 d .
C12 C 0.7303(3) 1.2322(4) 1.14161(15) 0.0875(9) Uani 1 1 d .
H12 H 0.7487 1.3162 1.1753 0.105 Uiso 1 1 calc R
C13 C 0.81894(17) 0.6504(2) 0.84970(9) 0.0412(4) Uani 1 1 d .
C14 C 0.81829(18) 0.4875(3) 0.81606(10) 0.0472(5) Uani 1 1 d .
H14 H 0.7538 0.4540 0.7801 0.057 Uiso 1 1 calc R
C15 C 0.92049(19) 0.3855(3) 0.84125(10) 0.0488(5) Uani 1 1 d .
C16 C 0.92560(18) 0.6700(3) 0.90021(10) 0.0447(5) Uani 1 1 d .
C17 C 0.9661(2) 0.8223(3) 0.94549(11) 0.0569(6) Uani 1 1 d .
H17A H 0.9282 0.9262 0.9240 0.085 Uiso 1 1 calc R
H17B H 1.0571 0.8327 0.9542 0.085 Uiso 1 1 calc R
H17C H 0.9391 0.8058 0.9874 0.085 Uiso 1 1 calc R
C18 C 0.9520(2) 0.2189(3) 0.81902(12) 0.0572(5) Uani 1 1 d .
C19 C 0.9809(3) 0.0830(4) 0.80076(14) 0.0772(8) Uani 1 1 d .
H19 H 1.0039 -0.0247 0.7863 0.093 Uiso 1 1 calc R

loop_
_atom_site_aniso_label
_atom_site_aniso_U_11
_atom_site_aniso_U_22
_atom_site_aniso_U_33
_atom_site_aniso_U_23
_atom_site_aniso_U_13
_atom_site_aniso_U_12
S1 0.0687(4) 0.0584(4) 0.0465(3) -0.0001(2) 0.0207(3) 0.0015(3)
S2 0.0504(3) 0.0573(4) 0.0553(4) -0.0007(2) 0.0020(2) 0.0088(2)
C1 0.0801(17) 0.091(2) 0.0576(15) 0.0180(14) 0.0055(13) 0.0237(15)
C2 0.0562(12) 0.0645(14) 0.0380(11) 0.0019(10) 0.0016(9) -0.0048(10)
C3 0.0399(9) 0.0438(11) 0.0389(10) 0.0000(8) 0.0038(8) -0.0056(8)
C4 0.0431(10) 0.0397(10) 0.0434(11) 0.0029(8) 0.0024(8) -0.0004(8)
C5 0.0644(14) 0.0576(14) 0.0582(13) 0.0092(11) 0.0051(11) 0.0143(11)
C6 0.0397(9) 0.0428(11) 0.0455(10) -0.0017(8) 0.0093(8) 0.0029(8)
C7 0.0518(11) 0.0436(12) 0.0529(12) -0.0019(9) 0.0110(9) 0.0028(9)
C8 0.0480(11) 0.0514(13) 0.0530(12) -0.0100(9) 0.0132(9) 0.0005(9)
C9 0.0476(10) 0.0440(11) 0.0440(11) -0.0011(8) 0.0137(8) 0.0024(8)
C10 0.0834(16) 0.0450(13) 0.0662(14) -0.0029(11) 0.0326(12) -0.0085(12)
C11 0.0677(14) 0.0646(15) 0.0615(15) -0.0148(12) 0.0238(12) -0.0031(12)
C12 0.110(2) 0.083(2) 0.0751(19) -0.0303(16) 0.0325(17) -0.0120(17)
C13 0.0423(10) 0.0434(11) 0.0383(10) -0.0018(8) 0.0091(8) -0.0035(8)
C14 0.0462(10) 0.0529(12) 0.0422(11) -0.0066(9) 0.0084(8) -0.0030(9)
C15 0.0528(11) 0.0490(12) 0.0470(11) -0.0023(9) 0.0155(9) 0.0010(9)
C16 0.0431(10) 0.0467(11) 0.0435(11) 0.0002(8) 0.0072(8) -0.0007(8)
C17 0.0495(11) 0.0615(14) 0.0541(13) -0.0121(10) -0.0022(10) -0.0070(10)
C18 0.0598(13) 0.0586(14) 0.0563(13) -0.0027(11) 0.0196(10) 0.0047(11)
C19 0.0832(18) 0.0656(17) 0.0870(19) -0.0150(15) 0.0278(15) 0.0144(14)

loop_
_atom_type_symbol
_atom_type_description
_atom_type_scat_dispersion_real
_atom_type_scat_dispersion_imag
_atom_type_scat_source
C C 0.0033 0.0016 'International Tables Vol C Tables 4.2.6.8 and 6.1.1.4'
H H 0.0000 0.0000 'International Tables Vol C Tables 4.2.6.8 and 6.1.1.4'
S S 0.1246 0.1234 'International Tables Vol C Tables 4.2.6.8 and 6.1.1.4'

loop_
_geom_angle_atom_site_label_1
_geom_angle_atom_site_label_2
_geom_angle_atom_site_label_3
_geom_angle
C8 S1 C9 92.35(10)
C16 S2 C15 92.63(10)
C5 C1 C2 106.76(18)
C5 C1 H1A 110.4
C2 C1 H1A 110.4
C5 C1 H1B 110.4
C2 C1 H1B 110.4
H1A C1 H1B 108.6
C1 C2 C3 104.20(18)
C1 C2 H2A 110.9
C3 C2 H2A 110.9
C1 C2 H2B 110.9
C3 C2 H2B 110.9
H2A C2 H2B 108.9
C4 C3 C13 129.00(17)
C4 C3 C2 110.92(17)
C13 C3 C2 119.97(17)
C3 C4 C6 129.54(17)
C3 C4 C5 111.03(18)
C6 C4 C5 119.39(17)
C1 C5 C4 104.07(18)
C1 C5 H5A 110.9
C4 C5 H5A 110.9
C1 C5 H5B 110.9
C4 C5 H5B 110.9
H5A C5 H5B 109.0
C9 C6 C7 111.77(18)
C9 C6 C4 126.81(18)
C7 C6 C4 121.42(18)
C8 C7 C6 114.25(19)
C8 C7 H7 122.9
C6 C7 H7 122.9
C7 C8 C11 127.5(2)
C7 C8 S1 110.31(15)
C11 C8 S1 122.01(18)
C6 C9 C10 129.47(19)
C6 C9 S1 111.31(15)
C10 C9 S1 119.22(16)
C9 C10 H10A 109.5
C9 C10 H10B 109.5
H10A C10 H10B 109.5
C9 C10 H10C 109.5
H10A C10 H10C 109.5
H10B C10 H10C 109.5
C12 C11 C8 176.8(3)
C11 C12 H12 180.0
C16 C13 C14 111.81(17)
C16 C13 C3 125.81(17)
C14 C13 C3 122.29(17)
C15 C14 C13 113.91(18)
C15 C14 H14 123.0
C13 C14 H14 123.0
C14 C15 C18 128.9(2)
C14 C15 S2 110.42(15)
C18 C15 S2 120.59(17)
C13 C16 C17 129.22(18)
C13 C16 S2 111.22(15)
C17 C16 S2 119.54(14)
C16 C17 H17A 109.5
C16 C17 H17B 109.5
H17A C17 H17B 109.5
C16 C17 H17C 109.5
H17A C17 H17C 109.5
H17B C17 H17C 109.5
C19 C18 C15 178.3(3)
C18 C19 H19 180.0

loop_
_geom_bond_atom_site_label_1
_geom_bond_atom_site_label_2
_geom_bond_distance
S1 C8 1.725(2)
S1 C9 1.726(2)
S2 C16 1.717(2)
S2 C15 1.725(2)
C1 C5 1.512(3)
C1 C2 1.513(3)
C1 H1A 0.9700
C1 H1B 0.9700
C2 C3 1.517(3)
C2 H2A 0.9700
C2 H2B 0.9700
C3 C4 1.342(3)
C3 C13 1.467(3)
C4 C6 1.465(3)
C4 C5 1.512(3)
C5 H5A 0.9700
C5 H5B 0.9700
C6 C9 1.369(3)
C6 C7 1.423(3)
C7 C8 1.359(3)
C7 H7 0.9300
C8 C11 1.422(3)
C9 C10 1.495(3)
C10 H10A 0.9600
C10 H10B 0.9600
C10 H10C 0.9600
C11 C12 1.175(3)
C12 H12 0.9300
C13 C16 1.376(3)
C13 C14 1.427(3)
C14 C15 1.360(3)
C14 H14 0.9300
C15 C18 1.423(3)
C16 C17 1.496(3)
C17 H17A 0.9600
C17 H17B 0.9600
C17 H17C 0.9600
C18 C19 1.173(3)
C19 H19 0.9300

loop_
_geom_torsion_atom_site_label_1
_geom_torsion_atom_site_label_2
_geom_torsion_atom_site_label_3
_geom_torsion_atom_site_label_4
_geom_torsion
C5 C1 C2 C3 15.7(3)
C1 C2 C3 C4 -8.1(2)
C1 C2 C3 C13 175.3(2)
C13 C3 C4 C6 -4.5(3)
C2 C3 C4 C6 179.28(19)
C13 C3 C4 C5 173.21(19)
C2 C3 C4 C5 -3.0(2)
C2 C1 C5 C4 -17.3(3)
C3 C4 C5 C1 12.8(3)
C6 C4 C5 C1 -169.2(2)
C3 C4 C6 C9 -46.9(3)
C5 C4 C6 C9 135.5(2)
C3 C4 C6 C7 133.5(2)
C5 C4 C6 C7 -44.1(3)
C9 C6 C7 C8 1.1(2)
C4 C6 C7 C8 -179.21(17)
C6 C7 C8 C11 175.2(2)
C6 C7 C8 S1 -0.7(2)
C9 S1 C8 C7 0.12(16)
C9 S1 C8 C11 -176.05(19)
C7 C6 C9 C10 178.2(2)
C4 C6 C9 C10 -1.5(3)
C7 C6 C9 S1 -1.0(2)
C4 C6 C9 S1 179.36(15)
C8 S1 C9 C6 0.50(16)
C8 S1 C9 C10 -178.76(18)
C7 C8 C11 C12 -58(6)
S1 C8 C11 C12 118(6)
C4 C3 C13 C16 -47.9(3)
C2 C3 C13 C16 127.9(2)
C4 C3 C13 C14 135.8(2)
C2 C3 C13 C14 -48.4(3)
C16 C13 C14 C15 1.1(3)
C3 C13 C14 C15 177.86(17)
C13 C14 C15 C18 -178.1(2)
C13 C14 C15 S2 -0.9(2)
C16 S2 C15 C14 0.33(16)
C16 S2 C15 C18 177.88(18)
C14 C13 C16 C17 177.3(2)
C3 C13 C16 C17 0.6(3)
C14 C13 C16 S2 -0.8(2)
C3 C13 C16 S2 -177.44(14)
C15 S2 C16 C13 0.29(16)
C15 S2 C16 C17 -177.98(17)
C14 C15 C18 C19 133(9)
S2 C15 C18 C19 -44(9)

loop_
_cod_related_entry_id
_cod_related_entry_database
_cod_related_entry_code
1 ChemSpider 30659745
